data_7057828
loop_
_publ_author_name
'Luberda-Durna\'s, K.'
'Konieczny, P.'
'Pe\/lka, R.'
'Oszajca, M.'
'Gonzalez Guillen, A.'
'Korecki, J.'
'Ciesielska, Z.'
'\/Lasocha, W.'

_publ_section_title
;
 Two-step magnetic transition in hybrid organic--inorganic materials of
 the (m-xylylenediamine)MeSO4 (Me -- Mn, Fe, Co, Ni) type
;
_journal_issue 22
_journal_name_full 'New Journal of Chemistry'
_journal_page_first 18225
_journal_paper_doi 10.1039/C8NJ04036B
_journal_volume 42
_journal_year 2018
_chemical_formula_moiety CoSO4(C8H12N2)
_chemical_formula_sum 'C8 H12 Co N2 O4 S'
_chemical_formula_weight 291.2
_chemical_name_systematic CoSO4(MXDA)
_space_group_IT_number 26
_space_group_name_Hall 'P -2a 2a'
_space_group_name_H-M_alt 'P 21 m a'
_symmetry_cell_setting orthorhombic
_symmetry_Int_Tables_number 26
_symmetry_space_group_name_Hall 'P -2a 2a'
_symmetry_space_group_name_H-M 'P 21 m a'
_audit_update_record
;
2018-07-19 deposited with the CCDC.
2018-10-10 downloaded from the CCDC.
;
_cell_angle_alpha 90
_cell_angle_beta 90
_cell_angle_gamma 90
_cell_formula_units_Z 2
_cell_length_a 9.7312(6)
_cell_length_b 10.7850(3)
_cell_length_c 4.8799(3)
_cell_measurement_temperature 293
_cell_volume 512.15(5)
_diffrn_ambient_temperature 293
_diffrn_measurement_device_type diffractometer
_diffrn_radiation_probe x-ray
_diffrn_radiation_type 'Cu K\a'
_diffrn_radiation_wavelength 1.5418
_exptl_absorpt_coefficient_mu 15.097
_exptl_crystal_density_diffrn 1.8882
_exptl_crystal_F_000 298
_pd_char_colour violet
_pd_instr_location ' ?'
_pd_meas_2theta_range_inc 0.02
_pd_meas_2theta_range_max 84.980
_pd_meas_2theta_range_min 3.020
_pd_meas_number_of_points 4099
_pd_proc_2theta_range_inc 0.02
_pd_proc_2theta_range_max 84.98
_pd_proc_2theta_range_min 10.02
_pd_proc_ls_pref_orient_corr 'March & Dollase'
_pd_proc_ls_profile_function Pseudo-Voigt
_pd_proc_ls_prof_R_factor 0.0240
_pd_proc_ls_prof_wR_expected 0.0137
_pd_proc_ls_prof_wR_factor 0.0351
_refine_ls_goodness_of_fit_all 2.56
_refine_ls_hydrogen_treatment constr
_refine_ls_number_constraints 35
_refine_ls_number_parameters 35
_refine_ls_number_restraints 20
_refine_ls_R_factor_all 0.0552
_refine_ls_R_factor_gt 0.0550
_refine_ls_shift/su_max 0.0396
_refine_ls_shift/su_mean 0.0100
_refine_ls_weighting_scheme sigma
_refine_ls_wR_factor_all 0.0632
_refine_ls_wR_factor_gt 0.0632
_cod_data_source_file c8nj04036b2.cif
_cod_data_source_block I
_cod_depositor_comments
;
The following automatic conversions were performed:

'_diffrn_radiation_probe' value 'X-ray' changed to 'x-ray' according
to
/home/data/users/saulius/crontab/automatic-downloads/rss-feeds/RSC/lib/dictionaries/cif_core.dic
dictionary named 'cif_core.dic' version 2.4.2 from 2011-04-26.

Automatic conversion script
Id: cif_fix_values 4973 2017-02-22 13:04:09Z antanas 

 Adding full bibliography for 7057828--7057831.cif.
;
_cod_original_sg_symbol_Hall 'P 2xa;-2y;-2za'
_cod_original_formula_sum 'C8 H12 Co1 N2 O4 S1'
_cod_database_code 7057828

loop_
_space_group_symop_id
_space_group_symop_operation_xyz
1 x,y,z
2 x+1/2,-y,-z
3 x+1/2,y,-z
4 x,-y,z

loop_
_atom_site_label
_atom_site_type_symbol
_atom_site_fract_x
_atom_site_fract_y
_atom_site_fract_z
_atom_site_adp_type
_atom_site_U_iso_or_equiv
_atom_site_site_symmetry_multiplicity
_atom_site_occupancy
_atom_site_calc_flag
Co1 Co 0.1140(6) 0.5 0.1475(18) Uiso 0.027(3) 2 1 d
S1 S -0.1918(11) 0.5 0.421(3) Uiso 0.007(4) 2 1 d
O1 O -0.0403(18) 0.5 0.450(4) Uiso 0.007(4) 2 1 d
O2 O 0.2716(16) 0.5 -0.128(4) Uiso 0.007(4) 2 1 d
O3 O -0.2470(13) 0.6078(7) 0.548(3) Uiso 0.007(4) 4 1 d
C2 C -0.111(3) 1 -0.393(8) Uiso 0.039(7) 2 1 d
C4 C 0.044(2) 0.8889(7) -0.086(5) Uiso 0.039(7) 4 1 d
N1 N 0.031(2) 0.6607(11) -0.038(5) Uiso 0.039(7) 4 1 d
C1 C -0.056(3) 0.8887(7) -0.302(6) Uiso 0.039(7) 4 1 d
C5 C 0.123(2) 0.7659(12) -0.006(5) Uiso 0.039(7) 4 1 d
C6 C 0.083(3) 1 0.032(6) Uiso 0.039(7) 2 1 d
H1c2 H -0.18652 1 -0.518281 Uiso 0.0468 2 1 d
H1c1 H -0.08429 0.811926 -0.383014 Uiso 0.0468 4 1 d
H1c5 H 0.200738 0.755602 -0.123738 Uiso 0.0468 4 1 d
H2c5 H 0.15257 0.771126 0.180886 Uiso 0.0468 4 1 d
H1c6 H 0.136686 1 0.196367 Uiso 0.0468 2 1 d
H1n1 H 0.016959 0.646737 -0.210939 Uiso 0.0468 4 1 d
H2n1 H -0.048145 0.677735 0.03684 Uiso 0.0468 4 1 d

loop_
_atom_type_symbol
_atom_type_scat_dispersion_real
_atom_type_scat_dispersion_imag
_atom_type_scat_source
C 0.0181 0.0091 'International Tables Vol C tables 4.2.6.8 and 6.1.1.1'
H 0.0000 0.0000 'International Tables Vol C tables 4.2.6.8 and 6.1.1.1'
Co -2.3653 3.6143 'International Tables Vol C tables 4.2.6.8 and 6.1.1.1'
N 0.0311 0.0180 'International Tables Vol C tables 4.2.6.8 and 6.1.1.1'
O 0.0492 0.0322 'International Tables Vol C tables 4.2.6.8 and 6.1.1.1'
S 0.3331 0.5567 'International Tables Vol C tables 4.2.6.8 and 6.1.1.1'

loop_
_geom_angle_atom_site_label_1
_geom_angle_atom_site_label_2
_geom_angle_atom_site_label_3
_geom_angle_site_symmetry_1
_geom_angle_site_symmetry_3
_geom_angle
O1 Co1 O2 . . 176.7(8)
O1 Co1 O3 . 2_566 88.2(6)
O1 Co1 O3 . 3_556 88.2(6)
O1 Co1 N1 . . 91.5(7)
O1 Co1 N1 . 4_565 91.5(7)
O2 Co1 O3 . 2_566 89.0(6)
O2 Co1 O3 . 3_556 89.0(6)
O2 Co1 N1 . . 90.4(8)
O2 Co1 N1 . 4_565 90.4(8)
O3 Co1 O3 2_566 3_556 60.1(4)
O3 Co1 N1 2_566 . 155.0(7)
O3 Co1 N1 2_566 4_565 94.9(6)
O3 Co1 N1 3_556 . 94.9(6)
O3 Co1 N1 3_556 4_565 155.0(7)
N1 Co1 N1 . 4_565 110.0(9)
O1 S1 O2 . 2_465 109.5(12)
O1 S1 O3 . . 109.5(8)
O1 S1 O3 . 4_565 109.5(8)
O2 S1 O3 2_465 . 109.5(8)
O2 S1 O3 2_465 4_565 109.5(8)
O3 S1 O3 . 4_565 109.5(10)
Co1 O1 S1 . . 130.0(12)
Co1 O2 S1 . 2_565 145.2(12)
Co1 O3 S1 2_466 . 95.2(6)
C1 C2 C1 . 4_575 120(3)
C1 C2 H1c2 . . 120.09
C1 C2 H1c2 4_575 . 120.09
C1 C4 C5 . . 120.6(12)
C1 C4 C6 . . 119.5(15)
C5 C4 C6 . . 120(2)
Co1 N1 C5 . . 111.1(15)
Co1 N1 H1n1 . . 109.48
Co1 N1 H2n1 . . 109.47
C5 N1 H1n1 . . 109.49
C5 N1 H2n1 . . 109.48
H1n1 N1 H2n1 . . 107.7
C2 C1 C4 . . 119.7(17)
C2 C1 H1c1 . . 120.12
C4 C1 H1c1 . . 120.15
C4 C5 N1 . . 109.5(16)
C4 C5 H1c5 . . 109.46
C4 C5 H2c5 . . 109.46
N1 C5 H1c5 . . 109.46
N1 C5 H2c5 . . 109.46
H1c5 C5 H2c5 . . 109.51
C4 C6 C4 . 4_575 120(2)
C4 C6 H1c6 . . 119.84
C4 C6 H1c6 4_575 . 119.84

loop_
_geom_bond_atom_site_label_1
_geom_bond_atom_site_label_2
_geom_bond_site_symmetry_2
_geom_bond_distance
Co1 O1 . 2.105(19)
Co1 O2 . 2.038(19)
Co1 O3 2_566 2.321(14)
Co1 O3 3_556 2.321(14)
Co1 N1 . 2.115(18)
Co1 N1 4_565 2.115(18)
S1 O1 . 1.48(2)
S1 O2 2_465 1.47(2)
S1 O3 . 1.424(12)
S1 O3 4_565 1.424(12)
C2 C1 . 1.39(2)
C2 C1 4_575 1.39(2)
C2 H1c2 . 0.9604
C4 C1 . 1.43(4)
C4 C5 . 1.58(2)
C4 C6 . 1.382(19)
N1 C5 . 1.45(2)
N1 H1n1 . 0.8701
N1 H2n1 . 0.8704
C1 H1c1 . 0.9601
C5 H1c5 . 0.9596
C5 H2c5 . 0.9599
C6 H1c6 . 0.9598

loop_
_geom_hbond_atom_site_label_D
_geom_hbond_atom_site_label_H
_geom_hbond_atom_site_label_A
_geom_hbond_site_symmetry_A
_geom_hbond_distance_DH
_geom_hbond_distance_HA
_geom_hbond_distance_DA
_geom_hbond_angle_DHA
C5 H2c5 O3 3_556 0.96 2.41 3.08(2) 127.04
N1 H1n1 O1 1_554 0.87 2.36 3.12(3) 146.72

loop_
_restr_distance_atom_site_label_1
_restr_distance_atom_site_label_2
_restr_distance_site_symmetry_2
_restr_distance_target
_restr_distance_target_weight_param
C1 C2 . 1.4 0.005
C2 C1 4_575 1.4 0.005
C1 C4 . 1.4 0.005
C4 C6 . 1.4 0.005
C6 C4 4_575 1.4 0.005
C4 C5 . 1.51 0.005
C5 N1 . 1.45 0.001
S1 O1 . 1.48 0.005
S1 O2 2_465 1.48 0.005
S1 O3 . 1.44 0.005
S1 O3 4_565 1.44 0.005

loop_
_restr_angle_atom_site_label_1
_restr_angle_atom_site_label_2
_restr_angle_atom_site_label_3
_restr_angle_site_symmetry_3
_restr_angle_target
_restr_angle_target_weight_param
C5 C4 C6 . 120 0.1
C5 C4 C1 . 120 0.1
C4 C1 C2 . 120 0.1
C4 C6 C4 4_575 120 0.1
C1 C2 C1 4_575 120 0.1
N1 C5 C4 . 109.47 0.01

loop_
_restr_equal_angle_atom_site_label_1
_restr_equal_angle_site_symmetry_1
_restr_equal_angle_atom_site_label_2
_restr_equal_angle_atom_site_label_3
_restr_equal_angle_site_symmetry_3
_restr_equal_angle_class_class_id
_restr_equal_angle_class_target_weight_param
O1 . S1 O2 2_465 0 0.01
O1 . S1 O3 . 0 0.01
O2 2_465 S1 O3 . 0 0.01
O3 . S1 O3 4_565 0 0.01
